data_7132538
loop_
_publ_author_name
'Kim, Hyehwang'
'Lough, Alan'
'Qu, Zheng-Wang'
'Grimme, Stefan'
'Stephan, Douglas W.'

_publ_section_title
;
 Addition and N&#xe001;N bond cleavage of diazo-compounds by
 phosphino-phosphenium cations.
;
_journal_issue 8
_journal_name_full 'Chemical communications (Cambridge, England)'
_journal_page_first 1031
_journal_page_last 1034
_journal_paper_doi 10.1039/d3cc05728c
_journal_volume 60
_journal_year 2024
_chemical_absolute_configuration unk
_chemical_formula_moiety 'Cl4 Ga, C37 H30 N3 P2, 0.5(C6 H4 F2), 0.5(C6 H3 F2)'
_chemical_formula_sum 'C43 H33.5 Cl4 F2 Ga N3 P2'
_chemical_formula_weight 903.743
_space_group_crystal_system monoclinic
_space_group_IT_number 7
_space_group_name_Hall 'P -2yac'
_space_group_name_H-M_alt 'P 1 n 1'
_symmetry_Int_Tables_number 7
_audit_creation_date 2023-11-02
_audit_creation_method
;
Olex2 1.5
(compiled 2023.08.24 svn.re1ec1418 for OlexSys, GUI svn.r6817)
;
_audit_update_record
;
2023-12-19 deposited with the CCDC.	2023-12-21 downloaded from the CCDC.
;
_cell_angle_alpha 90
_cell_angle_beta 102.701(5)
_cell_angle_gamma 90
_cell_formula_units_Z 4
_cell_length_a 12.1657(9)
_cell_length_b 18.5693(11)
_cell_length_c 19.1345(13)
_cell_measurement_reflns_used 6840
_cell_measurement_temperature 150.02
_cell_measurement_theta_max 22.78
_cell_measurement_theta_min 2.19
_cell_volume 4216.9(5)
_computing_cell_refinement 'SAINT V8.40B (?, 2016)'
_computing_data_collection 'APEX4 (Bruker AXS, 2021)'
_computing_data_reduction 'SAINT V8.40B (?, 2016)'
_computing_molecular_graphics 'Olex2 1.5 (Dolomanov et al., 2009)'
_computing_publication_material 'Olex2 1.5 (Dolomanov et al., 2009)'
_computing_structure_refinement 'olex2.refine 1.5 (Bourhis et al., 2015)'
_computing_structure_solution 'SHELXT 2018/2 (Sheldrick, 2015a)'
_diffrn_ambient_temperature 150.02
_diffrn_measured_fraction_theta_full 0.9996
_diffrn_measured_fraction_theta_max 0.9996
_diffrn_measurement_device_type 'Bruker APEX-II CCD'
_diffrn_measurement_method '\f and \w scans'
_diffrn_radiation_monochromator graphite
_diffrn_radiation_type 'Mo K\a'
_diffrn_radiation_wavelength 0.71073
_diffrn_reflns_av_R_equivalents 0.1165
_diffrn_reflns_av_unetI/netI 0.1345
_diffrn_reflns_Laue_measured_fraction_full 0.9996
_diffrn_reflns_Laue_measured_fraction_max 0.9996
_diffrn_reflns_limit_h_max 15
_diffrn_reflns_limit_h_min -15
_diffrn_reflns_limit_k_max 23
_diffrn_reflns_limit_k_min -23
_diffrn_reflns_limit_l_max 23
_diffrn_reflns_limit_l_min -23
_diffrn_reflns_number 68259
_diffrn_reflns_point_group_measured_fraction_full 0.9979
_diffrn_reflns_point_group_measured_fraction_max 0.9979
_diffrn_reflns_theta_full 24.9983
_diffrn_reflns_theta_max 25.00
_diffrn_reflns_theta_min 1.10
_diffrn_source_current 30.0
_diffrn_source_power 1.35
_diffrn_source_voltage 45.0
_diffrn_standards_number 0
_exptl_absorpt_coefficient_mu 1.025
_exptl_absorpt_correction_type none
_exptl_crystal_colour colourless
_exptl_crystal_colour_primary colourless
_exptl_crystal_density_diffrn 1.424
_exptl_crystal_description BLOCK
_exptl_crystal_F_000 1843.231
_exptl_crystal_size_max 0.15
_exptl_crystal_size_mid 0.15
_exptl_crystal_size_min 0.14
_refine_diff_density_max 1.0381
_refine_diff_density_min -0.7061
_refine_diff_density_rms 0.1448
_refine_ls_abs_structure_details 'Hooft, R.W.W., Straver, L.H., Spek, A.L. (2010). J. Appl. Cryst., 43, 665-668.'
_refine_ls_abs_structure_Flack 0.012(9)
_refine_ls_d_res_high 0.8409
_refine_ls_d_res_low 18.5693
_refine_ls_goodness_of_fit_ref 1.0654
_refine_ls_hydrogen_treatment constr
_refine_ls_matrix_type full
_refine_ls_number_constraints 134
_refine_ls_number_parameters 940
_refine_ls_number_reflns 14851
_refine_ls_number_restraints 2
_refine_ls_restrained_S_all 1.0654
_refine_ls_R_factor_all 0.1302
_refine_ls_R_factor_gt 0.0676
_refine_ls_shift/su_max 0.0010
_refine_ls_shift/su_mean 0.0000
_refine_ls_structure_factor_coef Fsqd
_refine_ls_weighting_details 'w=1/[\s^2^(Fo^2^)+(0.0719P)^2^+3.8338P] where P=(Fo^2^+2Fc^2^)/3'
_refine_ls_weighting_scheme calc
_refine_ls_wR_factor_gt 0.1489
_refine_ls_wR_factor_ref 0.1843
_reflns_Friedel_coverage 0.996
_reflns_limit_h_max 14
_reflns_limit_h_min -14
_reflns_limit_k_max 22
_reflns_limit_k_min -22
_reflns_limit_l_max 22
_reflns_limit_l_min -22
_reflns_number_gt 9121
_reflns_number_total 14851
_reflns_threshold_expression I>=2u(I)
_cod_data_source_file d3cc05728c2.cif
_cod_data_source_block 2_CCDC2
_cod_depositor_comments 'Adding full bibliography for 7132534--7132538.cif.'
_cod_original_sg_symbol_Hall ' P -2yac'
_cod_database_code 7132538
_olex2_refinement_description
;
1. Fixed Uiso
 At 1.2 times of:
  All C(H) groups
2. Others
 Fixed Sof: F15(0.5) F17(0.5)
3.a Aromatic/amide H refined with riding coordinates:
 C14(H14), C20(H20), C27(H27), C30(H30), C31(H31), C34(H34), C36(H36),
 C40(H40), C42(H42), C43(H43), C44(H44), C48(H48), C51(H51), C53(H53), C56(H56),
  C60(H60), C61(H61), C62(H62), C63(H63), C64(H64), C65(H65), C69(H69),
 C71(H71), C72(H72), C73(H73), C76(H76), C83(H83), C88(H88), C94(H94), C99(H99),
  C16(H16), C22(H22), C28(H28), C29(H29), C38(H38), C39(H39), C45(H45),
 C46(H46), C47(H47), C49(H49), C50(H50), C52(H52), C54(H54), C55(H55), C58(H58),
  C67(H67), C70(H70), C74(H74), C77(H77), C78(H78), C81(H81), C82(H82),
 C87(H87), C90(H90), C95(H95), C97(H97), C120(H120), C129(H129), C134(H134),
 C1(H1), C8(H8), C5(H5), C7(H7), C12(H12), C11(H11), C2(H2), C4(H4)
;
_olex2_submission_special_instructions 'No special instructions were received'

loop_
_space_group_symop_id
_space_group_symop_operation_xyz
1 x,y,z
2 x+1/2,-y,z+1/2

loop_
_atom_site_label
_atom_site_type_symbol
_atom_site_fract_x
_atom_site_fract_y
_atom_site_fract_z
_atom_site_U_iso_or_equiv
_atom_site_adp_type
_atom_site_occupancy
_atom_site_refinement_flags_posn
_atom_site_refinement_flags_occupancy
Ga1 Ga 1.00826(5) 0.50292(5) 0.50207(4) 0.0364(3) Uani 1.000000 . .
P3 P 0.50084(15) 0.34403(10) 0.59302(10) 0.0281(5) Uani 1.000000 . .
P4 P 0.54260(15) 0.44878(11) 0.68550(11) 0.0321(6) Uani 1.000000 . .
Cl7 Cl 1.10989(15) 0.51159(16) 0.61057(11) 0.0664(8) Uani 1.000000 . .
Cl3 Cl 1.08525(16) 0.42858(16) 0.44109(13) 0.0841(10) Uani 1.000000 . .
Cl4 Cl 0.99562(16) 0.60775(13) 0.45154(12) 0.0677(8) Uani 1.000000 . .
Cl5 Cl 0.83923(16) 0.46688(19) 0.50318(13) 0.0934(11) Uani 1.000000 . .
N6 N 0.5353(5) 0.3633(3) 0.6927(3) 0.0347(17) Uani 1.000000 . .
C9 C 0.4718(6) 0.3474(4) 0.4926(4) 0.034(2) Uani 1.000000 . .
C10 C 0.4797(7) 0.4893(4) 0.5405(4) 0.033(2) Uani 1.000000 . .
N12 N 0.5095(5) 0.4357(3) 0.5973(3) 0.0312(16) Uani 1.000000 . .
C13 C 0.5781(6) 0.3157(4) 0.7539(4) 0.0278(19) Uani 1.000000 . .
C14 C 0.5026(7) 0.2772(4) 0.7838(4) 0.040(2) Uani 1.000000 . .
H14 H 0.4235(7) 0.2821(4) 0.7669(4) 0.048(3) Uiso 1.000000 R .
C17 C 0.6206(6) 0.2863(4) 0.5944(4) 0.0296(19) Uani 1.000000 . .
C18 C 0.3688(6) 0.2977(4) 0.5903(4) 0.032(2) Uani 1.000000 . .
N19 N 0.4563(6) 0.3452(4) 0.4319(4) 0.046(2) Uani 1.000000 . .
C20 C 0.3476(7) 0.2337(4) 0.5512(4) 0.037(2) Uani 1.000000 . .
H20 H 0.4031(7) 0.2144(4) 0.5285(4) 0.044(3) Uiso 1.000000 R .
C23 C 0.6779(7) 0.4881(4) 0.7175(4) 0.037(2) Uani 1.000000 . .
C27 C 0.5490(8) 0.2301(5) 0.8408(5) 0.048(2) Uani 1.000000 . .
H27 H 0.4990(8) 0.2029(5) 0.8621(5) 0.057(3) Uiso 1.000000 R .
C30 C 0.8042(8) 0.5596(5) 0.8025(5) 0.058(3) Uani 1.000000 . .
H30 H 0.8191(8) 0.5889(5) 0.8442(5) 0.070(4) Uiso 1.000000 R .
C31 C 0.3406(8) 0.6102(5) 0.7208(6) 0.063(3) Uani 1.000000 . .
H31 H 0.3203(8) 0.6573(5) 0.7031(6) 0.076(4) Uiso 1.000000 R .
C34 C 0.1658(8) 0.2280(5) 0.5780(6) 0.062(3) Uani 1.000000 . .
H34 H 0.0959(8) 0.2039(5) 0.5744(6) 0.074(4) Uiso 1.000000 R .
C36 C 0.7059(6) 0.3084(4) 0.5610(5) 0.042(2) Uani 1.000000 . .
H36 H 0.6993(6) 0.3534(4) 0.5368(5) 0.050(3) Uiso 1.000000 R .
C37 C 0.4422(6) 0.5010(4) 0.7172(4) 0.037(2) Uani 1.000000 . .
C40 C 0.6329(7) 0.2208(4) 0.6299(4) 0.035(2) Uani 1.000000 . .
H40 H 0.5772(7) 0.2058(4) 0.6546(4) 0.042(2) Uiso 1.000000 R .
C42 C 0.3425(8) 0.5512(5) 0.4561(5) 0.053(3) Uani 1.000000 . .
H42 H 0.2661(8) 0.5593(5) 0.4330(5) 0.063(3) Uiso 1.000000 R .
C43 C 0.6948(7) 0.5345(4) 0.7771(5) 0.047(3) Uani 1.000000 . .
H43 H 0.6347(7) 0.5480(4) 0.7988(5) 0.056(3) Uiso 1.000000 R .
C44 C 0.6946(7) 0.3081(4) 0.7799(5) 0.043(2) Uani 1.000000 . .
H44 H 0.7455(7) 0.3349(4) 0.7588(5) 0.052(3) Uiso 1.000000 R .
C48 C 0.7664(7) 0.4714(4) 0.6850(5) 0.041(2) Uani 1.000000 . .
H48 H 0.7543(7) 0.4409(4) 0.6441(5) 0.049(3) Uiso 1.000000 R .
C51 C 0.2889(7) 0.3272(5) 0.6231(5) 0.046(2) Uani 1.000000 . .
H51 H 0.3041(7) 0.3703(5) 0.6502(5) 0.055(3) Uiso 1.000000 R .
C53 C 0.6614(8) 0.2219(5) 0.8664(5) 0.055(3) Uani 1.000000 . .
H53 H 0.6896(8) 0.1896(5) 0.9046(5) 0.066(3) Uiso 1.000000 R .
C56 C 0.8728(7) 0.4999(5) 0.7130(5) 0.047(3) Uani 1.000000 . .
H56 H 0.9342(7) 0.4885(5) 0.6916(5) 0.056(3) Uiso 1.000000 R .
C60 C 0.2468(7) 0.1988(5) 0.5457(5) 0.048(2) Uani 1.000000 . .
H60 H 0.2327(7) 0.1549(5) 0.5198(5) 0.057(3) Uiso 1.000000 R .
C61 C 0.4277(9) 0.5899(5) 0.4360(5) 0.064(3) Uani 1.000000 . .
H61 H 0.4089(9) 0.6248(5) 0.3989(5) 0.076(4) Uiso 1.000000 R .
C62 C 0.4159(7) 0.5703(4) 0.6916(5) 0.046(2) Uani 1.000000 . .
H62 H 0.4486(7) 0.5899(4) 0.6550(5) 0.056(3) Uiso 1.000000 R .
C63 C 0.7980(8) 0.2669(5) 0.5626(6) 0.059(3) Uani 1.000000 . .
H63 H 0.8563(8) 0.2833(5) 0.5407(6) 0.071(3) Uiso 1.000000 R .
C64 C 0.7350(8) 0.2627(5) 0.8349(5) 0.053(3) Uani 1.000000 . .
H64 H 0.8141(8) 0.2584(5) 0.8524(5) 0.064(3) Uiso 1.000000 R .
C65 C 0.8886(8) 0.5444(5) 0.7712(5) 0.054(3) Uani 1.000000 . .
H65 H 0.9609(8) 0.5647(5) 0.7896(5) 0.064(3) Uiso 1.000000 R .
C69 C 0.5653(8) 0.5275(5) 0.5208(4) 0.047(2) Uani 1.000000 . .
H69 H 0.6417(8) 0.5183(5) 0.5432(4) 0.056(3) Uiso 1.000000 R .
C71 C 0.3233(7) 0.5166(5) 0.8002(5) 0.056(3) Uani 1.000000 . .
H71 H 0.2931(7) 0.4988(5) 0.8386(5) 0.067(3) Uiso 1.000000 R .
C72 C 0.3952(7) 0.4739(5) 0.7716(5) 0.042(2) Uani 1.000000 . .
H72 H 0.4124(7) 0.4263(5) 0.7890(5) 0.051(3) Uiso 1.000000 R .
C73 C 0.7248(7) 0.1768(5) 0.6299(5) 0.047(2) Uani 1.000000 . .
H73 H 0.7310(7) 0.1312(5) 0.6530(5) 0.057(3) Uiso 1.000000 R .
C76 C 0.3690(7) 0.5015(4) 0.5091(4) 0.037(2) Uani 1.000000 . .
H76 H 0.3112(7) 0.4755(4) 0.5242(4) 0.044(2) Uiso 1.000000 R .
C83 C 0.5383(8) 0.5791(6) 0.4684(5) 0.062(3) Uani 1.000000 . .
H83 H 0.5958(8) 0.6068(6) 0.4548(5) 0.075(4) Uiso 1.000000 R .
C88 C 0.2953(8) 0.5831(6) 0.7745(6) 0.070(3) Uani 1.000000 . .
H88 H 0.2439(8) 0.6113(6) 0.7937(6) 0.084(4) Uiso 1.000000 R .
C94 C 0.8068(8) 0.2001(5) 0.5964(5) 0.056(3) Uani 1.000000 . .
H94 H 0.8702(8) 0.1704(5) 0.5961(5) 0.067(3) Uiso 1.000000 R .
C99 C 0.1864(8) 0.2927(6) 0.6158(5) 0.066(3) Uani 1.000000 . .
H99 H 0.1295(8) 0.3132(6) 0.6366(5) 0.079(4) Uiso 1.000000 R .
Ga3 Ga 1.02922(5) 1.00173(5) 0.49690(4) 0.0379(3) Uani 1.000000 . .
P5 P 0.52046(15) 0.83971(10) 0.58266(10) 0.0273(5) Uani 1.000000 . .
P6 P 0.57106(15) 0.94514(10) 0.67368(10) 0.0300(5) Uani 1.000000 . .
N11 N 0.5585(5) 0.8604(3) 0.6822(3) 0.0310(16) Uani 1.000000 . .
N15 N 0.5367(5) 0.9311(3) 0.5853(3) 0.0286(15) Uani 1.000000 . .
C16 C 0.3601(6) 0.7307(4) 0.5547(4) 0.035(2) Uani 1.000000 . .
H16 H 0.4158(6) 0.7031(4) 0.5389(4) 0.042(3) Uiso 1.000000 R .
C21 C 0.4894(6) 0.8410(4) 0.4822(4) 0.0285(19) Uani 1.000000 . .
C22 C 0.3989(8) 1.0627(4) 0.4462(4) 0.046(2) Uani 1.000000 . .
H22 H 0.3253(8) 1.0785(4) 0.4240(4) 0.055(3) Uiso 1.000000 R .
N24 N 0.4644(6) 0.8361(4) 0.4211(4) 0.0464(19) Uani 1.000000 . .
C26 C 0.3849(6) 0.8000(4) 0.5827(4) 0.032(2) Uani 1.000000 . .
C28 C 0.8362(8) 1.0545(5) 0.7863(5) 0.056(3) Uani 1.000000 . .
H28 H 0.8520(8) 1.0860(5) 0.8264(5) 0.067(3) Uiso 1.000000 R .
C29 C 0.5138(7) 0.7788(4) 0.7726(4) 0.043(2) Uani 1.000000 . .
H29 H 0.4360(7) 0.7822(4) 0.7507(4) 0.051(3) Uiso 1.000000 R .
C32 C 0.7088(7) 0.9819(4) 0.7033(4) 0.036(2) Uani 1.000000 . .
C33 C 0.5207(6) 0.9846(4) 0.5285(4) 0.0300(19) Uani 1.000000 . .
C35 C 0.6345(6) 0.7762(4) 0.5855(4) 0.0285(19) Uani 1.000000 . .
C38 C 0.2533(7) 0.7032(4) 0.5506(5) 0.045(2) Uani 1.000000 . .
H38 H 0.2367(7) 0.6555(4) 0.5339(5) 0.054(3) Uiso 1.000000 R .
C39 C 0.6431(7) 0.7141(4) 0.6278(4) 0.035(2) Uani 1.000000 . .
H39 H 0.5891(7) 0.7047(4) 0.6558(4) 0.042(2) Uiso 1.000000 R .
C41 C 0.5917(6) 0.8162(4) 0.7456(4) 0.031(2) Uani 1.000000 . .
C45 C 0.6604(8) 0.7303(5) 0.8649(5) 0.049(3) Uani 1.000000 . .
H45 H 0.6834(8) 0.7005(5) 0.9059(5) 0.059(3) Uiso 1.000000 R .
C46 C 0.5498(8) 0.7357(4) 0.8322(5) 0.051(3) Uani 1.000000 . .
H46 H 0.4957(8) 0.7092(4) 0.8507(5) 0.061(3) Uiso 1.000000 R .
C47 C 0.7273(7) 1.0308(5) 0.7609(5) 0.048(2) Uani 1.000000 . .
H47 H 0.6672(7) 1.0468(5) 0.7814(5) 0.057(3) Uiso 1.000000 R .
C49 C 0.1701(7) 0.7442(5) 0.5705(5) 0.046(2) Uani 1.000000 . .
H49 H 0.0969(7) 0.7248(5) 0.5670(5) 0.055(3) Uiso 1.000000 R .
C50 C 0.4146(8) 1.0100(4) 0.5002(5) 0.043(2) Uani 1.000000 . .
H50 H 0.3519(8) 0.9920(4) 0.5170(5) 0.052(3) Uiso 1.000000 R .
C52 C 0.3032(7) 0.8410(4) 0.6042(5) 0.045(2) Uani 1.000000 . .
H52 H 0.3200(7) 0.8874(4) 0.6246(5) 0.054(3) Uiso 1.000000 R .
C54 C 0.4236(7) 0.9728(4) 0.7606(5) 0.042(2) Uani 1.000000 . .
H54 H 0.4376(7) 0.9249(4) 0.7778(5) 0.051(3) Uiso 1.000000 R .
C55 C 0.8060(7) 0.7425(5) 0.5505(5) 0.055(3) Uani 1.000000 . .
H55 H 0.8624(7) 0.7522(5) 0.5243(5) 0.066(3) Uiso 1.000000 R .
C58 C 0.7177(7) 0.7893(4) 0.5477(5) 0.043(2) Uani 1.000000 . .
H58 H 0.7135(7) 0.8316(4) 0.5193(5) 0.051(3) Uiso 1.000000 R .
C66 C 0.4738(6) 0.9983(4) 0.7059(4) 0.037(2) Uani 1.000000 . .
C67 C 0.7047(7) 0.8113(4) 0.7777(5) 0.041(2) Uani 1.000000 . .
H67 H 0.7587(7) 0.8371(4) 0.7585(5) 0.049(3) Uiso 1.000000 R .
C70 C 0.7304(7) 0.6669(4) 0.6285(4) 0.040(2) Uani 1.000000 . .
H70 H 0.7342(7) 0.6234(4) 0.6550(4) 0.048(3) Uiso 1.000000 R .
C74 C 0.1935(7) 0.8111(5) 0.5947(5) 0.053(3) Uani 1.000000 . .
H74 H 0.1349(7) 0.8397(5) 0.6059(5) 0.063(3) Uiso 1.000000 R .
C77 C 0.6140(8) 1.0119(5) 0.5073(5) 0.057(3) Uani 1.000000 . .
H77 H 0.6878(8) 0.9954(5) 0.5283(5) 0.068(3) Uiso 1.000000 R .
C78 C 0.4905(9) 1.0907(5) 0.4261(5) 0.063(3) Uani 1.000000 . .
H78 H 0.4813(9) 1.1288(5) 0.3922(5) 0.076(4) Uiso 1.000000 R .
C81 C 0.3315(8) 1.0844(5) 0.7617(5) 0.060(3) Uani 1.000000 . .
H81 H 0.2817(8) 1.1143(5) 0.7806(5) 0.072(4) Uiso 1.000000 R .
C82 C 0.9213(9) 1.0337(6) 0.7552(6) 0.073(4) Uani 1.000000 . .
H82 H 0.9954(9) 1.0509(6) 0.7739(6) 0.088(4) Uiso 1.000000 R .
C87 C 0.7956(7) 0.9609(4) 0.6720(5) 0.043(2) Uani 1.000000 . .
H87 H 0.7816(7) 0.9277(4) 0.6333(5) 0.051(3) Uiso 1.000000 R .
C90 C 0.9018(7) 0.9878(6) 0.6966(6) 0.067(3) Uani 1.000000 . .
H90 H 0.9612(7) 0.9753(6) 0.6738(6) 0.080(4) Uiso 1.000000 R .
C95 C 0.8113(7) 0.6818(5) 0.5915(5) 0.051(3) Uani 1.000000 . .
H95 H 0.8726(7) 0.6495(5) 0.5943(5) 0.061(3) Uiso 1.000000 R .
C97 C 0.7392(8) 0.7687(5) 0.8380(5) 0.057(3) Uani 1.000000 . .
H97 H 0.8168(8) 0.7658(5) 0.8607(5) 0.068(4) Uiso 1.000000 R .
C120 C 0.3537(7) 1.0174(5) 0.7895(5) 0.054(3) Uani 1.000000 . .
H120 H 0.3221(7) 1.0014(5) 0.8280(5) 0.065(3) Uiso 1.000000 R .
C129 C 0.4485(7) 1.0689(4) 0.6804(4) 0.044(2) Uani 1.000000 . .
H129 H 0.4814(7) 1.0878(4) 0.6436(4) 0.053(3) Uiso 1.000000 R .
C134 C 0.3760(8) 1.1102(5) 0.7091(5) 0.058(3) Uani 1.000000 . .
H134 H 0.3574(8) 1.1575(5) 0.6915(5) 0.069(3) Uiso 1.000000 R .
C1 C 0.5961(8) 1.0644(5) 0.4544(5) 0.061(3) Uani 1.000000 . .
H1 H 0.6584(8) 1.0825(5) 0.4375(5) 0.073(4) Uiso 1.000000 R .
Cl1 Cl 1.13996(15) 1.01461(13) 0.60199(11) 0.0561(7) Uani 1.000000 . .
Cl6 Cl 0.95060(17) 1.10285(15) 0.46254(14) 0.1088(14) Uani 1.000000 . .
Cl8 Cl 0.90463(17) 0.91981(18) 0.49936(14) 0.0998(12) Uani 1.000000 . .
Cl2 Cl 1.12880(16) 0.9665(2) 0.42282(12) 0.0875(10) Uani 1.000000 . .
F1 F 0.7858(6) 0.7688(5) 0.3738(4) 0.156(4) Uani 1.000000 . .
F2 F 0.6191(6) 0.8491(5) 0.3186(5) 0.194(6) Uani 1.000000 . .
C8 C 1.2289(10) 0.7648(7) 0.8603(7) 0.097(4) Uiso 1.000000 . .
H8 H 1.2920(10) 0.7487(7) 0.8954(7) 0.117(5) Uiso 1.000000 R .
C24 C 1.0555(10) 0.7420(8) 0.7923(8) 0.091(4) Uiso 1.000000 . .
C5 C 0.7039(9) 0.6611(6) 0.3323(6) 0.073(3) Uiso 1.000000 . .
H5 H 0.7680(9) 0.6334(6) 0.3539(6) 0.087(4) Uiso 1.000000 R .
C6 C 0.6946(10) 0.7325(8) 0.3408(7) 0.093(4) Uiso 1.000000 . .
C7 C 0.5175(10) 0.7515(7) 0.2680(7) 0.098(4) Uiso 1.000000 . .
H7 H 0.4560(10) 0.7825(7) 0.2493(7) 0.117(5) Uiso 1.000000 R .
F8 F 0.9817(6) 0.8169(5) 0.6983(5) 0.192(5) Uani 1.000000 . .
C19 C 1.0554(11) 0.8015(9) 0.7536(8) 0.106(5) Uiso 1.000000 . .
C15 C 1.1480(10) 0.8464(7) 0.7716(7) 0.086(4) Uiso 1.000000 . .
C12 C 1.2301(9) 0.8295(6) 0.8238(6) 0.072(3) Uiso 1.000000 . .
H12 H 1.2920(9) 0.8615(6) 0.8375(6) 0.087(4) Uiso 1.000000 R .
C11 C 0.6063(9) 0.6329(7) 0.2873(6) 0.090(4) Uiso 1.000000 . .
H11 H 0.6002(9) 0.5825(7) 0.2788(6) 0.108(5) Uiso 1.000000 R .
C3 C 0.6080(9) 0.7751(7) 0.3087(6) 0.074(3) Uiso 1.000000 . .
C2 C 0.5134(9) 0.6808(7) 0.2530(6) 0.084(4) Uiso 1.000000 . .
H2 H 0.4502(9) 0.6615(7) 0.2201(6) 0.101(4) Uiso 1.000000 R .
F15 F 1.1522(6) 0.8990(8) 0.7350(5) 0.103(5) Uani 0.500000 . P
C4 C 1.1295(11) 0.7251(9) 0.8422(8) 0.117(5) Uiso 1.000000 . .
H4 H 1.1201(11) 0.6839(9) 0.8698(8) 0.140(6) Uiso 1.000000 R .
F17 F 0.9654(7) 0.7127(12) 0.7605(6) 0.153(7) Uani 0.500000 . P

loop_
_atom_site_aniso_label
_atom_site_aniso_U_11
_atom_site_aniso_U_22
_atom_site_aniso_U_33
_atom_site_aniso_U_12
_atom_site_aniso_U_13
_atom_site_aniso_U_23
Ga1 0.0312(7) 0.0380(5) 0.0402(7) -0.0026(4) 0.0082(5) -0.0078(4)
P3 0.0279(13) 0.0308(11) 0.0214(12) -0.0071(9) -0.0041(10) 0.0012(9)
P4 0.0349(14) 0.0313(12) 0.0259(13) -0.0078(9) -0.0023(11) 0.0020(9)
Cl7 0.0526(17) 0.098(2) 0.0439(16) -0.0014(15) 0.0014(13) -0.0135(14)
Cl3 0.079(2) 0.090(2) 0.077(2) 0.0369(17) 0.0022(17) -0.0348(17)
Cl4 0.083(2) 0.0363(13) 0.073(2) -0.0126(13) -0.0066(16) -0.0024(12)
Cl5 0.066(2) 0.143(3) 0.075(2) -0.055(2) 0.0249(18) -0.006(2)
N6 0.045(5) 0.033(4) 0.022(4) -0.001(3) -0.002(4) 0.002(3)
C9 0.030(5) 0.039(5) 0.029(5) 0.006(4) -0.000(4) 0.002(4)
C10 0.040(5) 0.034(4) 0.022(5) 0.008(4) 0.003(4) 0.013(4)
N12 0.035(4) 0.028(3) 0.024(4) -0.009(3) -0.008(3) -0.002(3)
C13 0.036(5) 0.028(4) 0.018(4) -0.008(4) 0.003(4) 0.010(3)
C14 0.046(6) 0.032(4) 0.039(6) -0.006(4) 0.003(5) -0.008(4)
C17 0.031(5) 0.038(5) 0.015(4) -0.008(4) -0.006(4) -0.001(3)
C18 0.031(5) 0.031(4) 0.026(5) -0.002(4) -0.008(4) -0.008(4)
N19 0.043(5) 0.058(5) 0.030(5) 0.016(4) -0.008(4) -0.000(4)
C20 0.034(6) 0.044(5) 0.032(5) -0.005(4) 0.007(4) -0.003(4)
C23 0.045(6) 0.033(5) 0.027(5) -0.017(4) -0.001(4) 0.009(4)
C27 0.069(8) 0.047(5) 0.027(5) -0.018(5) 0.008(5) 0.006(4)
C30 0.070(8) 0.047(6) 0.042(6) -0.028(6) -0.022(6) 0.012(5)
C31 0.062(7) 0.037(5) 0.083(9) -0.006(5) 0.000(7) -0.014(6)
C34 0.044(7) 0.066(7) 0.071(8) -0.035(5) 0.002(6) -0.014(6)
C36 0.026(5) 0.042(5) 0.052(6) 0.005(4) 0.001(5) 0.021(4)
C37 0.035(5) 0.043(5) 0.027(5) -0.005(4) -0.004(4) -0.008(4)
C40 0.040(6) 0.035(4) 0.026(5) -0.002(4) -0.000(4) 0.003(4)
C42 0.066(8) 0.055(6) 0.032(6) 0.027(5) 0.000(5) -0.002(5)
C43 0.054(7) 0.042(5) 0.035(6) -0.019(5) -0.012(5) 0.004(4)
C44 0.044(6) 0.032(5) 0.043(6) -0.012(4) -0.010(5) 0.007(4)
C48 0.046(6) 0.035(5) 0.034(5) -0.008(4) -0.007(5) 0.010(4)
C51 0.027(5) 0.048(5) 0.060(7) -0.017(4) 0.002(5) -0.019(5)
C53 0.082(9) 0.048(6) 0.023(5) -0.016(6) -0.016(6) 0.005(4)
C56 0.033(5) 0.047(5) 0.050(6) -0.010(5) -0.014(5) 0.029(5)
C60 0.039(6) 0.046(5) 0.056(7) -0.018(4) 0.007(5) -0.009(5)
C61 0.105(10) 0.051(6) 0.025(6) 0.024(6) -0.009(6) 0.015(5)
C62 0.059(7) 0.029(5) 0.047(6) 0.006(4) 0.003(5) 0.009(4)
C63 0.035(6) 0.069(7) 0.073(8) -0.002(5) 0.014(6) 0.011(6)
C64 0.050(7) 0.044(6) 0.054(7) -0.010(5) -0.015(5) 0.007(5)
C65 0.042(6) 0.045(6) 0.056(7) -0.019(5) -0.028(5) 0.017(5)
C69 0.052(7) 0.049(5) 0.037(6) -0.001(5) 0.004(5) 0.015(4)
C71 0.053(7) 0.054(7) 0.065(7) 0.011(5) 0.019(6) -0.008(5)
C72 0.045(6) 0.035(5) 0.043(6) -0.005(4) 0.000(5) 0.001(4)
C73 0.047(6) 0.047(5) 0.042(6) -0.000(5) -0.004(5) -0.000(4)
C76 0.038(5) 0.041(5) 0.024(5) 0.018(4) -0.007(4) 0.007(4)
C83 0.066(8) 0.073(7) 0.042(6) -0.022(6) -0.004(6) 0.022(5)
C88 0.062(8) 0.081(8) 0.065(8) -0.012(7) 0.008(7) -0.032(7)
C94 0.039(6) 0.061(6) 0.065(8) 0.003(5) 0.004(6) -0.001(6)
C99 0.052(7) 0.087(8) 0.064(8) -0.021(6) 0.024(6) -0.031(6)
Ga3 0.0321(7) 0.0396(5) 0.0424(7) -0.0056(4) 0.0090(6) -0.0069(5)
P5 0.0258(13) 0.0283(11) 0.0254(13) -0.0043(9) 0.0004(10) 0.0023(9)
P6 0.0349(14) 0.0261(11) 0.0249(13) -0.0093(9) -0.0024(11) 0.0031(9)
N11 0.038(4) 0.035(4) 0.017(4) -0.006(3) -0.001(3) 0.005(3)
N15 0.031(4) 0.029(3) 0.023(4) -0.007(3) -0.001(3) 0.001(3)
C16 0.026(5) 0.025(4) 0.052(6) -0.002(3) 0.006(4) -0.014(4)
C21 0.027(5) 0.032(4) 0.025(5) -0.003(3) 0.002(4) -0.003(4)
C22 0.059(7) 0.039(5) 0.034(5) 0.015(5) -0.003(5) 0.014(4)
N24 0.044(5) 0.054(5) 0.034(5) 0.006(4) -0.005(4) 0.000(4)
C26 0.025(5) 0.043(5) 0.026(5) 0.001(4) -0.000(4) 0.006(4)
C28 0.064(8) 0.045(6) 0.043(6) -0.023(5) -0.023(6) 0.004(5)
C29 0.047(6) 0.039(5) 0.041(6) -0.011(4) 0.009(5) 0.014(4)
C32 0.041(6) 0.033(4) 0.023(5) -0.020(4) -0.014(4) 0.006(4)
C33 0.041(5) 0.026(4) 0.018(4) -0.000(4) -0.006(4) 0.006(3)
C35 0.034(5) 0.026(4) 0.022(5) -0.000(4) -0.003(4) 0.002(3)
C38 0.031(5) 0.033(5) 0.067(7) -0.016(4) 0.001(5) -0.000(4)
C39 0.038(5) 0.032(4) 0.031(5) -0.014(4) -0.001(4) -0.001(4)
C41 0.026(5) 0.038(4) 0.024(5) -0.004(4) -0.007(4) 0.010(4)
C45 0.057(7) 0.047(6) 0.033(6) -0.004(5) -0.009(5) 0.014(4)
C46 0.076(8) 0.035(5) 0.042(6) -0.016(5) 0.016(6) 0.012(4)
C47 0.044(6) 0.053(5) 0.038(6) -0.025(5) -0.009(5) -0.004(5)
C49 0.029(6) 0.047(6) 0.059(7) -0.015(4) 0.006(5) -0.009(5)
C50 0.056(6) 0.037(5) 0.034(5) 0.005(4) 0.002(5) 0.006(4)
C52 0.039(6) 0.036(5) 0.058(7) -0.010(4) 0.004(5) -0.017(4)
C54 0.049(6) 0.024(4) 0.052(6) -0.003(4) 0.008(5) 0.003(4)
C55 0.034(6) 0.067(7) 0.064(8) 0.007(5) 0.013(5) 0.003(6)
C58 0.033(5) 0.036(5) 0.058(6) -0.003(4) 0.007(5) 0.018(4)
C66 0.033(5) 0.033(4) 0.041(5) -0.017(4) 0.001(4) 0.000(4)
C67 0.032(5) 0.039(5) 0.043(6) -0.014(4) -0.010(4) 0.012(4)
C70 0.040(6) 0.036(5) 0.041(6) 0.004(4) -0.000(5) 0.012(4)
C74 0.028(6) 0.070(7) 0.059(7) -0.013(5) 0.007(5) -0.025(5)
C77 0.046(7) 0.071(7) 0.048(7) -0.018(5) 0.001(5) 0.026(5)
C78 0.105(10) 0.033(5) 0.051(7) -0.003(6) 0.014(7) 0.018(5)
C81 0.068(8) 0.048(6) 0.064(8) 0.002(5) 0.014(6) -0.025(5)
C82 0.058(8) 0.070(7) 0.070(9) -0.037(6) -0.029(7) 0.028(7)
C87 0.042(6) 0.036(5) 0.045(6) -0.021(4) 0.000(5) -0.002(4)
C90 0.033(6) 0.085(8) 0.074(8) -0.018(6) -0.009(6) 0.036(7)
C95 0.040(6) 0.041(5) 0.066(7) 0.010(4) -0.002(5) 0.008(5)
C97 0.055(7) 0.048(6) 0.049(6) -0.017(5) -0.030(5) 0.019(5)
C120 0.047(6) 0.065(7) 0.057(7) -0.014(5) 0.026(5) -0.011(5)
C129 0.066(7) 0.029(5) 0.033(5) -0.006(4) 0.002(5) 0.001(4)
C134 0.080(8) 0.035(5) 0.056(7) 0.005(5) 0.012(6) -0.010(5)
C1 0.068(8) 0.055(6) 0.057(7) -0.023(6) 0.005(6) 0.031(5)
Cl1 0.0540(17) 0.0642(15) 0.0465(15) -0.0168(12) 0.0032(13) -0.0053(12)
Cl6 0.119(3) 0.0601(19) 0.113(3) 0.0376(19) -0.049(2) -0.0298(17)
Cl8 0.088(3) 0.115(3) 0.094(3) -0.067(2) 0.018(2) -0.011(2)
Cl2 0.0549(19) 0.147(3) 0.063(2) 0.0129(19) 0.0169(16) -0.026(2)
F1 0.189(11) 0.137(7) 0.153(10) 0.015(8) 0.063(9) 0.006(7)
F2 0.168(10) 0.099(7) 0.356(17) 0.008(6) 0.148(11) 0.039(8)
F8 0.116(8) 0.121(7) 0.312(16) -0.003(6) -0.010(10) -0.011(9)
F15 0.093(11) 0.119(12) 0.089(11) -0.002(9) 0.004(9) -0.011(10)
F17 0.131(19) 0.21(2) 0.124(16) 0.004(16) 0.040(14) 0.004(15)

loop_
_atom_type_symbol
_atom_type_scat_dispersion_real
_atom_type_scat_dispersion_imag
_atom_type_scat_Cromer_Mann_a1
_atom_type_scat_Cromer_Mann_a2
_atom_type_scat_Cromer_Mann_a3
_atom_type_scat_Cromer_Mann_a4
_atom_type_scat_Cromer_Mann_b1
_atom_type_scat_Cromer_Mann_b2
_atom_type_scat_Cromer_Mann_b3
_atom_type_scat_Cromer_Mann_b4
_atom_type_scat_Cromer_Mann_c
_atom_type_scat_source
_atom_type_scat_dispersion_source
C 0.00313 0.00162 2.31000 1.02000 1.58860 0.86500 20.84390 10.20750 0.56870 51.65120 0.21560 'International Tables Volume C Table 6.1.1.4 (pp. 500-502)' 'Brennan, Cowan, Rev. Sci. Instrum., 1992, 63, 850'
Cl 0.14908 0.15974 11.46040 7.19640 6.25560 1.64550 0.01040 1.16620 18.51940 47.77840 -9.55740 'International Tables Volume C Table 6.1.1.4 (pp. 500-502)' 'Brennan, Cowan, Rev. Sci. Instrum., 1992, 63, 850'
F 0.01756 0.01033 3.53920 2.64120 1.51700 1.02430 10.28250 4.29440 0.26150 26.14760 0.27760 'International Tables Volume C Table 6.1.1.4 (pp. 500-502)' 'Brennan, Cowan, Rev. Sci. Instrum., 1992, 63, 850'
Ga 0.23696 1.61810 15.23540 6.70060 4.35910 2.96230 3.06690 0.24120 10.78050 61.41350 1.71890 'International Tables Volume C Table 6.1.1.4 (pp. 500-502)' 'Brennan, Cowan, Rev. Sci. Instrum., 1992, 63, 850'
H 0.00000 0.00000 0.49300 0.32291 0.14019 0.04081 10.51090 26.12570 3.14236 57.79970 0.00304 'International Tables Volume C Table 6.1.1.4 (pp. 500-502)' 'Brennan, Cowan, Rev. Sci. Instrum., 1992, 63, 850'
N 0.00612 0.00332 12.21260 3.13220 2.01250 1.16630 0.00570 9.89330 28.99750 0.58260 -11.52900 'International Tables Volume C Table 6.1.1.4 (pp. 500-502)' 'Brennan, Cowan, Rev. Sci. Instrum., 1992, 63, 850'
P 0.10265 0.09519 6.43450 4.17910 1.78000 1.49080 1.90670 27.15700 0.52600 68.16450 1.11490 'International Tables Volume C Table 6.1.1.4 (pp. 500-502)' 'Brennan, Cowan, Rev. Sci. Instrum., 1992, 63, 850'

loop_
_geom_angle_atom_site_label_1
_geom_angle_atom_site_label_2
_geom_angle_atom_site_label_3
_geom_angle
_geom_angle_site_symmetry_1
_geom_angle_site_symmetry_3
_geom_angle_publ_flag
Cl3 Ga1 Cl7 109.95(9) . . ?
Cl4 Ga1 Cl7 109.23(10) . . ?
Cl4 Ga1 Cl3 109.37(11) . . ?
Cl5 Ga1 Cl7 110.78(9) . . ?
Cl5 Ga1 Cl3 109.54(12) . . ?
Cl5 Ga1 Cl4 107.93(11) . . ?
N6 P3 P4 37.61(19) . . ?
C9 P3 P4 129.5(3) . . ?
C9 P3 N6 167.0(3) . . ?
N12 P3 P4 38.9(2) . . ?
N12 P3 N6 76.5(3) . . ?
N12 P3 C9 90.6(3) . . ?
C17 P3 P4 113.4(2) . . ?
C17 P3 N6 95.6(3) . . ?
C17 P3 C9 90.2(3) . . ?
C17 P3 N12 123.4(3) . . ?
C18 P3 P4 114.4(3) . . ?
C18 P3 N6 96.7(3) . . ?
C18 P3 C9 91.2(3) . . ?
C18 P3 N12 121.3(3) . . ?
C18 P3 C17 115.3(3) . . ?
N6 P4 P3 46.4(2) . . ?
N12 P4 P3 40.0(2) . . ?
N12 P4 N6 86.4(3) . . ?
C23 P4 P3 124.6(3) . . ?
C23 P4 N6 116.2(4) . . ?
C23 P4 N12 114.1(3) . . ?
C37 P4 P3 126.6(3) . . ?
C37 P4 N6 117.4(4) . . ?
C37 P4 N12 113.4(3) . . ?
C37 P4 C23 108.2(4) . . ?
P4 N6 P3 96.0(3) . . ?
C13 N6 P3 130.6(5) . . ?
C13 N6 P4 130.6(5) . . ?
N19 C9 P3 175.8(7) . . ?
C69 C10 N12 118.3(7) . . ?
C76 C10 N12 120.0(7) . . ?
C76 C10 C69 121.6(7) . . ?
P4 N12 P3 101.1(3) . . ?
C10 N12 P3 129.9(5) . . ?
C10 N12 P4 128.4(5) . . ?
C14 C13 N6 119.3(7) . . ?
C44 C13 N6 119.9(6) . . ?
C44 C13 C14 120.8(7) . . ?
H14 C14 C13 121.6(5) . . ?
C27 C14 C13 116.7(8) . . ?
C27 C14 H14 121.6(5) . . ?
C36 C17 P3 119.9(6) . . ?
C40 C17 P3 121.9(6) . . ?
C40 C17 C36 118.2(7) . . ?
C20 C18 P3 118.4(6) . . ?
C51 C18 P3 120.5(6) . . ?
C51 C18 C20 121.0(7) . . ?
H20 C20 C18 120.0(5) . . ?
C60 C20 C18 120.0(8) . . ?
C60 C20 H20 120.0(5) . . ?
C43 C23 P4 119.3(7) . . ?
C48 C23 P4 120.1(6) . . ?
C48 C23 C43 120.6(7) . . ?
H27 C27 C14 118.4(5) . . ?
C53 C27 C14 123.2(8) . . ?
C53 C27 H27 118.4(5) . . ?
C43 C30 H30 118.5(6) . . ?
C65 C30 H30 118.5(6) . . ?
C65 C30 C43 123.1(9) . . ?
C62 C31 H31 119.4(6) . . ?
C88 C31 H31 119.4(6) . . ?
C88 C31 C62 121.2(10) . . ?
C60 C34 H34 119.9(5) . . ?
C99 C34 H34 119.9(5) . . ?
C99 C34 C60 120.2(8) . . ?
H36 C36 C17 119.4(5) . . ?
C63 C36 C17 121.2(8) . . ?
C63 C36 H36 119.4(5) . . ?
C62 C37 P4 120.7(6) . . ?
C72 C37 P4 119.2(6) . . ?
C72 C37 C62 120.0(8) . . ?
H40 C40 C17 119.4(5) . . ?
C73 C40 C17 121.2(8) . . ?
C73 C40 H40 119.4(5) . . ?
C61 C42 H42 120.2(5) . . ?
C76 C42 H42 120.2(6) . . ?
C76 C42 C61 119.5(8) . . ?
C30 C43 C23 116.5(9) . . ?
H43 C43 C23 121.8(5) . . ?
H43 C43 C30 121.8(6) . . ?
H44 C44 C13 119.8(4) . . ?
C64 C44 C13 120.3(8) . . ?
C64 C44 H44 119.8(5) . . ?
H48 C48 C23 120.4(5) . . ?
C56 C48 C23 119.2(8) . . ?
C56 C48 H48 120.4(6) . . ?
H51 C51 C18 120.6(5) . . ?
C99 C51 C18 118.7(8) . . ?
C99 C51 H51 120.6(6) . . ?
H53 C53 C27 120.9(5) . . ?
C64 C53 C27 118.1(8) . . ?
C64 C53 H53 120.9(5) . . ?
H56 C56 C48 120.1(6) . . ?
C65 C56 C48 119.7(9) . . ?
C65 C56 H56 120.1(5) . . ?
C34 C60 C20 119.6(8) . . ?
H60 C60 C20 120.2(5) . . ?
H60 C60 C34 120.2(5) . . ?
H61 C61 C42 119.3(5) . . ?
C83 C61 C42 121.3(8) . . ?
C83 C61 H61 119.3(6) . . ?
C37 C62 C31 118.3(9) . . ?
H62 C62 C31 120.8(6) . . ?
H62 C62 C37 120.8(5) . . ?
H63 C63 C36 120.2(5) . . ?
C94 C63 C36 119.7(9) . . ?
C94 C63 H63 120.2(5) . . ?
C53 C64 C44 120.8(8) . . ?
H64 C64 C44 119.6(5) . . ?
H64 C64 C53 119.6(5) . . ?
C56 C65 C30 120.9(8) . . ?
H65 C65 C30 119.6(6) . . ?
H65 C65 C56 119.6(5) . . ?
H69 C69 C10 120.5(5) . . ?
C83 C69 C10 119.0(8) . . ?
C83 C69 H69 120.5(6) . . ?
C72 C71 H71 119.5(6) . . ?
C88 C71 H71 119.5(6) . . ?
C88 C71 C72 121.0(9) . . ?
C71 C72 C37 119.3(8) . . ?
H72 C72 C37 120.3(5) . . ?
H72 C72 C71 120.3(6) . . ?
H73 C73 C40 120.5(5) . . ?
C94 C73 C40 119.0(9) . . ?
C94 C73 H73 120.5(6) . . ?
C42 C76 C10 119.4(8) . . ?
H76 C76 C10 120.3(5) . . ?
H76 C76 C42 120.3(6) . . ?
C69 C83 C61 119.2(9) . . ?
H83 C83 C61 120.4(6) . . ?
H83 C83 C69 120.4(6) . . ?
C71 C88 C31 120.2(10) . . ?
H88 C88 C31 119.9(6) . . ?
H88 C88 C71 119.9(6) . . ?
C73 C94 C63 120.6(9) . . ?
H94 C94 C63 119.7(5) . . ?
H94 C94 C73 119.7(6) . . ?
C51 C99 C34 120.4(9) . . ?
H99 C99 C34 119.8(5) . . ?
H99 C99 C51 119.8(6) . . ?
Cl6 Ga3 Cl1 109.34(10) . . ?
Cl8 Ga3 Cl1 110.69(9) . . ?
Cl8 Ga3 Cl6 110.88(11) . . ?
Cl2 Ga3 Cl1 108.52(8) . . ?
Cl2 Ga3 Cl6 109.93(12) . . ?
Cl2 Ga3 Cl8 107.43(12) . . ?
N11 P5 P6 37.50(19) . . ?
N15 P5 P6 39.1(2) . . ?
N15 P5 N11 76.6(3) . . ?
C21 P5 P6 129.9(2) . . ?
C21 P5 N11 167.3(3) . . ?
C21 P5 N15 90.8(3) . . ?
C26 P5 P6 112.8(3) . . ?
C26 P5 N11 95.9(3) . . ?
C26 P5 N15 120.3(3) . . ?
C26 P5 C21 91.6(3) . . ?
C35 P5 P6 113.7(2) . . ?
C35 P5 N11 94.9(3) . . ?
C35 P5 N15 124.3(3) . . ?
C35 P5 C21 91.1(3) . . ?
C35 P5 C26 115.3(4) . . ?
N11 P6 P5 46.5(2) . . ?
N15 P6 P5 40.1(2) . . ?
N15 P6 N11 86.6(3) . . ?
C32 P6 P5 124.6(3) . . ?
C32 P6 N11 116.8(4) . . ?
C32 P6 N15 113.0(3) . . ?
C66 P6 P5 125.5(3) . . ?
C66 P6 N11 115.6(3) . . ?
C66 P6 N15 113.9(3) . . ?
C66 P6 C32 109.4(4) . . ?
P6 N11 P5 96.0(3) . . ?
C41 N11 P5 133.5(5) . . ?
C41 N11 P6 129.1(5) . . ?
P6 N15 P5 100.8(3) . . ?
C33 N15 P5 131.4(5) . . ?
C33 N15 P6 127.8(5) . . ?
C26 C16 H16 120.6(4) . . ?
C38 C16 H16 120.6(5) . . ?
C38 C16 C26 118.7(7) . . ?
N24 C21 P5 173.6(7) . . ?
C50 C22 H22 120.4(5) . . ?
C78 C22 H22 120.4(5) . . ?
C78 C22 C50 119.1(8) . . ?
C16 C26 P5 119.6(6) . . ?
C52 C26 P5 119.4(6) . . ?
C52 C26 C16 120.7(7) . . ?
C47 C28 H28 119.3(6) . . ?
C82 C28 H28 119.3(6) . . ?
C82 C28 C47 121.3(10) . . ?
C41 C29 H29 120.4(5) . . ?
C46 C29 H29 120.4(5) . . ?
C46 C29 C41 119.1(8) . . ?
C47 C32 P6 118.3(7) . . ?
C87 C32 P6 120.7(6) . . ?
C87 C32 C47 121.1(7) . . ?
C50 C33 N15 119.4(7) . . ?
C77 C33 N15 119.1(7) . . ?
C77 C33 C50 121.4(7) . . ?
C39 C35 P5 120.8(6) . . ?
C58 C35 P5 120.7(6) . . ?
C58 C35 C39 118.4(7) . . ?
H38 C38 C16 119.4(5) . . ?
C49 C38 C16 121.1(7) . . ?
C49 C38 H38 119.4(5) . . ?
H39 C39 C35 120.3(5) . . ?
C70 C39 C35 119.3(7) . . ?
C70 C39 H39 120.3(5) . . ?
C29 C41 N11 121.1(7) . . ?
C67 C41 N11 118.6(7) . . ?
C67 C41 C29 120.3(7) . . ?
C46 C45 H45 120.4(5) . . ?
C97 C45 H45 120.4(5) . . ?
C97 C45 C46 119.3(8) . . ?
C45 C46 C29 121.6(8) . . ?
H46 C46 C29 119.2(5) . . ?
H46 C46 C45 119.2(5) . . ?
C32 C47 C28 117.3(9) . . ?
H47 C47 C28 121.4(6) . . ?
H47 C47 C32 121.4(5) . . ?
H49 C49 C38 120.2(5) . . ?
C74 C49 C38 119.6(8) . . ?
C74 C49 H49 120.2(5) . . ?
C33 C50 C22 119.6(8) . . ?
H50 C50 C22 120.2(5) . . ?
H50 C50 C33 120.2(5) . . ?
H52 C52 C26 121.2(5) . . ?
C74 C52 C26 117.7(7) . . ?
C74 C52 H52 121.2(5) . . ?
C66 C54 H54 120.0(5) . . ?
C120 C54 H54 120.0(6) . . ?
C120 C54 C66 120.1(8) . . ?
C58 C55 H55 120.6(5) . . ?
C95 C55 H55 120.6(5) . . ?
C95 C55 C58 118.8(9) . . ?
C55 C58 C35 121.5(8) . . ?
H58 C58 C35 119.3(4) . . ?
H58 C58 C55 119.3(5) . . ?
C54 C66 P6 120.7(6) . . ?
C129 C66 P6 121.0(6) . . ?
C129 C66 C54 118.3(8) . . ?
H67 C67 C41 120.1(5) . . ?
C97 C67 C41 119.9(8) . . ?
C97 C67 H67 120.1(5) . . ?
H70 C70 C39 119.7(5) . . ?
C95 C70 C39 120.7(8) . . ?
C95 C70 H70 119.7(5) . . ?
C52 C74 C49 122.0(8) . . ?
H74 C74 C49 119.0(5) . . ?
H74 C74 C52 119.0(5) . . ?
H77 C77 C33 121.2(5) . . ?
C1 C77 C33 117.7(8) . . ?
C1 C77 H77 121.2(6) . . ?
H78 C78 C22 119.8(5) . . ?
C1 C78 C22 120.5(8) . . ?
C1 C78 H78 119.8(5) . . ?
C120 C81 H81 118.4(6) . . ?
C134 C81 H81 118.4(6) . . ?
C134 C81 C120 123.2(9) . . ?
H82 C82 C28 119.4(6) . . ?
C90 C82 C28 121.2(9) . . ?
C90 C82 H82 119.4(6) . . ?
H87 C87 C32 119.9(5) . . ?
C90 C87 C32 120.2(9) . . ?
C90 C87 H87 119.9(7) . . ?
C87 C90 C82 118.8(10) . . ?
H90 C90 C82 120.6(6) . . ?
H90 C90 C87 120.6(7) . . ?
C70 C95 C55 121.2(8) . . ?
H95 C95 C55 119.4(5) . . ?
H95 C95 C70 119.4(5) . . ?
C67 C97 C45 119.8(8) . . ?
H97 C97 C45 120.1(5) . . ?
H97 C97 C67 120.1(5) . . ?
C81 C120 C54 118.6(9) . . ?
H120 C120 C54 120.7(6) . . ?
H120 C120 C81 120.7(6) . . ?
H129 C129 C66 120.3(5) . . ?
C134 C129 C66 119.5(8) . . ?
C134 C129 H129 120.3(6) . . ?
C129 C134 C81 120.4(9) . . ?
H134 C134 C81 119.8(6) . . ?
H134 C134 C129 119.8(6) . . ?
C78 C1 C77 121.5(9) . . ?
H1 C1 C77 119.2(6) . . ?
H1 C1 C78 119.2(5) . . ?
C12 C8 H8 122.1(7) . . ?
C4 C8 H8 122.1(9) . . ?
C4 C8 C12 115.9(12) . . ?
C4 C24 C19 124.7(15) . . ?
F17 C24 C19 101.4(15) . . ?
F17 C24 C4 133.9(18) . . ?
C6 C5 H5 124.5(7) . . ?
C11 C5 H5 124.5(7) . . ?
C11 C5 C6 111.1(11) . . ?
C5 C6 F1 118.3(12) . . ?
C3 C6 F1 113.7(12) . . ?
C3 C6 C5 126.9(13) . . ?
C3 C7 H7 121.6(8) . . ?
C2 C7 H7 121.6(8) . . ?
C2 C7 C3 116.9(13) . . ?
F8 C19 C24 124.7(14) . . ?
C15 C19 C24 117.5(13) . . ?
C15 C19 F8 117.5(14) . . ?
C12 C15 C19 119.8(14) . . ?
F15 C15 C19 118.6(13) . . ?
F15 C15 C12 121.4(12) . . ?
C15 C12 C8 120.6(12) . . ?
H12 C12 C8 119.7(7) . . ?
H12 C12 C15 119.7(8) . . ?
H11 C11 C5 119.7(7) . . ?
C2 C11 C5 120.6(11) . . ?
C2 C11 H11 119.7(7) . . ?
C6 C3 F2 118.4(11) . . ?
C7 C3 F2 117.8(11) . . ?
C7 C3 C6 123.8(13) . . ?
C11 C2 C7 120.4(12) . . ?
H2 C2 C7 119.8(8) . . ?
H2 C2 C11 119.8(7) . . ?
C24 C4 C8 121.1(16) . . ?
H4 C4 C8 119.4(9) . . ?
H4 C4 C24 119.4(10) . . ?

loop_
_geom_bond_atom_site_label_1
_geom_bond_atom_site_label_2
_geom_bond_distance
_geom_bond_site_symmetry_2
_geom_bond_publ_flag
Ga1 Cl7 2.176(2) . ?
Ga1 Cl3 2.151(2) . ?
Ga1 Cl4 2.164(2) . ?
Ga1 Cl5 2.167(2) . ?
P3 P4 2.603(3) . ?
P3 N6 1.895(6) . ?
P3 C9 1.878(9) . ?
P3 N12 1.706(6) . ?
P3 C17 1.804(8) . ?
P3 C18 1.813(8) . ?
P4 N6 1.598(6) . ?
P4 N12 1.665(6) . ?
P4 C23 1.782(8) . ?
P4 C37 1.767(8) . ?
N6 C13 1.467(9) . ?
C9 N19 1.135(10) . ?
C10 N12 1.460(9) . ?
C10 C69 1.379(11) . ?
C10 C76 1.368(10) . ?
C13 C14 1.384(10) . ?
C13 C44 1.403(10) . ?
C14 H14 0.9500 . ?
C14 C27 1.415(12) . ?
C17 C36 1.393(10) . ?
C17 C40 1.385(11) . ?
C18 C20 1.397(10) . ?
C18 C51 1.380(11) . ?
C20 H20 0.9500 . ?
C20 C60 1.370(11) . ?
C23 C43 1.407(12) . ?
C23 C48 1.393(12) . ?
C27 H27 0.9500 . ?
C27 C53 1.356(12) . ?
C30 H30 0.9500 . ?
C30 C43 1.393(12) . ?
C30 C65 1.328(13) . ?
C31 H31 0.9500 . ?
C31 C62 1.387(13) . ?
C31 C88 1.364(14) . ?
C34 H34 0.9500 . ?
C34 C60 1.383(13) . ?
C34 C99 1.398(13) . ?
C36 H36 0.9500 . ?
C36 C63 1.355(11) . ?
C37 C62 1.390(11) . ?
C37 C72 1.388(11) . ?
C40 H40 0.9500 . ?
C40 C73 1.385(11) . ?
C42 H42 0.9500 . ?
C42 C61 1.384(13) . ?
C42 C76 1.355(11) . ?
C43 H43 0.9500 . ?
C44 H44 0.9500 . ?
C44 C64 1.353(12) . ?
C48 H48 0.9500 . ?
C48 C56 1.393(11) . ?
C51 H51 0.9500 . ?
C51 C99 1.381(11) . ?
C53 H53 0.9500 . ?
C53 C64 1.406(12) . ?
C56 H56 0.9500 . ?
C56 C65 1.366(13) . ?
C60 H60 0.9500 . ?
C61 H61 0.9500 . ?
C61 C83 1.367(13) . ?
C62 H62 0.9500 . ?
C63 H63 0.9500 . ?
C63 C94 1.392(13) . ?
C64 H64 0.9500 . ?
C65 H65 0.9500 . ?
C69 H69 0.9500 . ?
C69 C83 1.374(12) . ?
C71 H71 0.9500 . ?
C71 C72 1.380(12) . ?
C71 C88 1.345(14) . ?
C72 H72 0.9500 . ?
C73 H73 0.9500 . ?
C73 C94 1.369(12) . ?
C76 H76 0.9500 . ?
C83 H83 0.9500 . ?
C88 H88 0.9500 . ?
C94 H94 0.9500 . ?
C99 H99 0.9500 . ?
Ga3 Cl1 2.174(2) . ?
Ga3 Cl6 2.144(3) . ?
Ga3 Cl8 2.155(3) . ?
Ga3 Cl2 2.159(2) . ?
P5 P6 2.603(3) . ?
P5 N11 1.898(6) . ?
P5 N15 1.708(6) . ?
P5 C21 1.877(8) . ?
P5 C26 1.807(8) . ?
P5 C35 1.813(8) . ?
P6 N11 1.593(6) . ?
P6 N15 1.670(6) . ?
P6 C32 1.782(8) . ?
P6 C66 1.753(8) . ?
N11 C41 1.446(9) . ?
N15 C33 1.453(9) . ?
C16 H16 0.9500 . ?
C16 C26 1.401(10) . ?
C16 C38 1.382(10) . ?
C21 N24 1.144(9) . ?
C22 H22 0.9500 . ?
C22 C50 1.407(11) . ?
C22 C78 1.359(12) . ?
C26 C52 1.383(11) . ?
C28 H28 0.9500 . ?
C28 C47 1.379(11) . ?
C28 C82 1.359(15) . ?
C29 H29 0.9500 . ?
C29 C41 1.366(10) . ?
C29 C46 1.383(11) . ?
C32 C47 1.407(12) . ?
C32 C87 1.379(11) . ?
C33 C50 1.369(11) . ?
C33 C77 1.384(11) . ?
C35 C39 1.399(10) . ?
C35 C58 1.389(11) . ?
C38 H38 0.9500 . ?
C38 C49 1.385(11) . ?
C39 H39 0.9500 . ?
C39 C70 1.375(11) . ?
C41 C67 1.379(10) . ?
C45 H45 0.9500 . ?
C45 C46 1.357(12) . ?
C45 C97 1.382(12) . ?
C46 H46 0.9500 . ?
C47 H47 0.9500 . ?
C49 H49 0.9500 . ?
C49 C74 1.336(11) . ?
C50 H50 0.9500 . ?
C52 H52 0.9500 . ?
C52 C74 1.419(11) . ?
C54 H54 0.9500 . ?
C54 C66 1.405(11) . ?
C54 C120 1.387(12) . ?
C55 H55 0.9500 . ?
C55 C58 1.374(11) . ?
C55 C95 1.368(12) . ?
C58 H58 0.9500 . ?
C66 C129 1.410(10) . ?
C67 H67 0.9500 . ?
C67 C97 1.386(11) . ?
C70 H70 0.9500 . ?
C70 C95 1.362(12) . ?
C74 H74 0.9500 . ?
C77 H77 0.9500 . ?
C77 C1 1.387(12) . ?
C78 H78 0.9500 . ?
C78 C1 1.370(13) . ?
C81 H81 0.9500 . ?
C81 C120 1.357(13) . ?
C81 C134 1.331(13) . ?
C82 H82 0.9500 . ?
C82 C90 1.386(15) . ?
C87 H87 0.9500 . ?
C87 C90 1.369(11) . ?
C90 H90 0.9500 . ?
C95 H95 0.9500 . ?
C97 H97 0.9500 . ?
C120 H120 0.9500 . ?
C129 H129 0.9500 . ?
C129 C134 1.372(12) . ?
C134 H134 0.9500 . ?
C1 H1 0.9500 . ?
F1 C6 1.333(14) . ?
F2 C3 1.390(14) . ?
C8 H8 0.9500 . ?
C8 C12 1.392(16) . ?
C8 C4 1.394(17) . ?
C24 C19 1.329(18) . ?
C24 C4 1.201(17) . ?
C24 F17 1.255(16) . ?
C5 H5 0.9500 . ?
C5 C6 1.342(16) . ?
C5 C11 1.406(14) . ?
C6 C3 1.352(16) . ?
C7 H7 0.9500 . ?
C7 C3 1.279(15) . ?
C7 C2 1.342(16) . ?
F8 C19 1.260(15) . ?
C19 C15 1.383(17) . ?
C15 C12 1.285(14) . ?
C15 F15 1.210(16) . ?
C12 H12 0.9500 . ?
C11 H11 0.9500 . ?
C11 C2 1.474(15) . ?
C2 H2 0.9500 . ?
C4 H4 0.9500 . ?

loop_
_geom_torsion_atom_site_label_1
_geom_torsion_atom_site_label_2
_geom_torsion_atom_site_label_3
_geom_torsion_atom_site_label_4
_geom_torsion
_geom_torsion_site_symmetry_1
_geom_torsion_site_symmetry_2
_geom_torsion_site_symmetry_3
_geom_torsion_site_symmetry_4
_geom_torsion_publ_flag
P3 P4 N6 C13 162.1(4) . . . . ?
P3 P4 N12 C10 171.9(4) . . . . ?
P3 N6 P4 N12 1.3(3) . . . . ?
P3 N6 P4 C23 -113.8(4) . . . . ?
P3 N6 P4 C37 115.8(3) . . . . ?
P3 N6 C13 C14 -88.3(7) . . . . ?
P3 N6 C13 C44 89.8(7) . . . . ?
P3 N12 P4 N6 -1.4(3) . . . . ?
P3 N12 P4 C23 115.8(4) . . . . ?
P3 N12 P4 C37 -119.8(4) . . . . ?
P3 N12 C10 C69 -110.7(7) . . . . ?
P3 N12 C10 C76 70.6(7) . . . . ?
P3 C17 C36 C63 178.5(7) . . . . ?
P3 C17 C40 C73 179.5(6) . . . . ?
P3 C18 C20 C60 -177.4(7) . . . . ?
P3 C18 C51 C99 175.7(8) . . . . ?
P4 N6 C13 C14 115.5(7) . . . . ?
P4 N6 C13 C44 -66.4(7) . . . . ?
P4 N12 C10 C69 79.8(7) . . . . ?
P4 N12 C10 C76 -99.0(7) . . . . ?
P4 C23 C43 C30 175.7(7) . . . . ?
P4 C23 C48 C56 -176.9(6) . . . . ?
P4 C37 C62 C31 -176.9(7) . . . . ?
P4 C37 C72 C71 175.2(7) . . . . ?
N6 C13 C14 C27 177.6(7) . . . . ?
N6 C13 C44 C64 -178.0(8) . . . . ?
C10 C69 C83 C61 -1.5(10) . . . . ?
C10 C76 C42 C61 -1.6(9) . . . . ?
C13 C14 C27 C53 0.2(9) . . . . ?
C13 C44 C64 C53 0.7(10) . . . . ?
C14 C27 C53 C64 0.4(10) . . . . ?
C17 C36 C63 C94 1.7(10) . . . . ?
C17 C40 C73 C94 2.4(9) . . . . ?
C18 C20 C60 C34 1.0(10) . . . . ?
C18 C51 C99 C34 2.2(11) . . . . ?
C20 C60 C34 C99 0.3(11) . . . . ?
C23 C43 C30 C65 3.3(9) . . . . ?
C23 C48 C56 C65 -0.7(9) . . . . ?
C27 C53 C64 C44 -0.9(11) . . . . ?
C30 C65 C56 C48 1.4(10) . . . . ?
C31 C62 C37 C72 -1.2(10) . . . . ?
C31 C88 C71 C72 -2.0(11) . . . . ?
C36 C63 C94 C73 -1.9(12) . . . . ?
C37 C72 C71 C88 2.2(10) . . . . ?
C40 C73 C94 C63 -0.0(10) . . . . ?
C42 C61 C83 C69 1.5(11) . . . . ?
P5 P6 N11 C41 167.8(4) . . . . ?
P5 P6 N15 C33 177.4(4) . . . . ?
P5 N11 P6 N15 0.6(3) . . . . ?
P5 N11 P6 C32 -113.5(4) . . . . ?
P5 N11 P6 C66 115.6(3) . . . . ?
P5 N11 C41 C29 -79.3(7) . . . . ?
P5 N11 C41 C67 99.3(7) . . . . ?
P5 N15 P6 N11 -0.7(3) . . . . ?
P5 N15 P6 C32 117.0(4) . . . . ?
P5 N15 P6 C66 -117.3(3) . . . . ?
P5 N15 C33 C50 82.3(7) . . . . ?
P5 N15 C33 C77 -101.6(8) . . . . ?
P5 C26 C16 C38 -175.5(7) . . . . ?
P5 C26 C52 C74 172.0(7) . . . . ?
P5 C35 C39 C70 179.7(6) . . . . ?
P5 C35 C58 C55 178.6(7) . . . . ?
P6 N11 C41 C29 117.5(7) . . . . ?
P6 N11 C41 C67 -63.9(7) . . . . ?
P6 N15 C33 C50 -94.2(7) . . . . ?
P6 N15 C33 C77 81.9(7) . . . . ?
P6 C32 C47 C28 175.4(7) . . . . ?
P6 C32 C87 C90 -178.1(7) . . . . ?
P6 C66 C54 C120 174.9(7) . . . . ?
P6 C66 C129 C134 -177.0(7) . . . . ?
N11 C41 C29 C46 178.3(8) . . . . ?
N11 C41 C67 C97 -179.2(8) . . . . ?
N15 C33 C50 C22 178.8(7) . . . . ?
N15 C33 C77 C1 -178.2(8) . . . . ?
C16 C26 C52 C74 -2.0(9) . . . . ?
C16 C38 C49 C74 -0.6(11) . . . . ?
C22 C50 C33 C77 2.8(10) . . . . ?
C22 C78 C1 C77 -4.0(12) . . . . ?
C26 C52 C74 C49 4.4(10) . . . . ?
C28 C47 C32 C87 -2.5(10) . . . . ?
C28 C82 C90 C87 -2.9(12) . . . . ?
C29 C41 C67 C97 -0.6(10) . . . . ?
C29 C46 C45 C97 -0.2(11) . . . . ?
C32 C87 C90 C82 2.9(10) . . . . ?
C33 C77 C1 C78 2.7(11) . . . . ?
C35 C39 C70 C95 3.4(9) . . . . ?
C35 C58 C55 C95 -0.0(10) . . . . ?
C38 C49 C74 C52 -3.2(11) . . . . ?
C39 C70 C95 C55 -2.6(10) . . . . ?
C41 C67 C97 C45 1.1(10) . . . . ?
C54 C66 C129 C134 -0.3(9) . . . . ?
C54 C120 C81 C134 -1.9(11) . . . . ?
C66 C129 C134 C81 1.3(10) . . . . ?
F1 C6 C5 C11 -170.8(12) . . . . ?
F1 C6 C3 F2 -5.6(14) . . . . ?
F1 C6 C3 C7 172.4(11) . . . . ?
F2 C3 C6 C5 -173.3(10) . . . . ?
F2 C3 C7 C2 173.1(11) . . . . ?
C8 C12 C15 C19 2.9(14) . . . . ?
C8 C12 C15 F15 -173.0(13) . . . . ?
C8 C4 C24 C19 -5.7(18) . . . . ?
C8 C4 C24 F17 171.2(14) . . . . ?
C24 C19 C15 C12 0.5(16) . . . . ?
C24 C19 C15 F15 176.5(14) . . . . ?
C5 C6 C3 C7 4.6(18) . . . . ?
C5 C11 C2 C7 -4.3(14) . . . . ?
C6 C3 C7 C2 -4.9(15) . . . . ?
F8 C19 C15 C12 -173.8(13) . . . . ?
F8 C19 C15 F15 2.2(17) . . . . ?
